data_4301616
loop_
_publ_author_name
'Konstantin A. Brylev'
'Yuri V. Mironov'
'Svetlana G. Kozlova'
'Vladimir E. Fedorov'
'Sung-Jin Kim'
'Hans-J\"urgen Pietzsch'
'Holger Stephan'
'Akitaka Ito'
'Shoji Ishizaka'
'Noboru Kitamura'

_publ_contact_author_address
;Nikolaev Institute of Inorganic Chemistry SB RAS,
3 Acad. Lavrentiev Prosp.,
630090 Novosibirsk, Russia
;
_publ_contact_author_email kbrylev@gmail.com
_publ_contact_author_fax '007 383 3309489'
_publ_contact_author_name 'Konstantin A. Brylev'
_publ_contact_author_phone '007 383 3309253'
_publ_section_title
;
The First Octahedral Cluster Complexes With Terminal Formate Ligands:
Synthesis, Structure, and Properties of K4[Re6S8(HCOO)6] and
Cs4[Re6S8(HCOO)6]
;
_journal_name_full 'Inorganic Chemistry'
_journal_page_first 2309
_journal_page_last 2315
_journal_paper_doi 10.1021/ic802178q
_journal_volume 48
_journal_year 2009
_chemical_formula_moiety Cs4[Re6S8(HCOO)6]
_chemical_formula_sum 'C6 H6 Cs4 O12 Re6 S8'
_chemical_formula_weight 2175.43
_chemical_name_systematic 'Cesium octakis(mu3-sulfido)-hexaformato-hexa-rhenium(III)'
_space_group_IT_number 14
_symmetry_cell_setting monoclinic
_symmetry_Int_Tables_number 14
_symmetry_space_group_name_Hall '-P 2ybc'
_symmetry_space_group_name_H-M 'P 1 21/c 1'
_atom_sites_solution_hydrogens geom
_atom_sites_solution_primary direct
_atom_sites_solution_secondary difmap
_audit_creation_method SHELXL-97
_cell_angle_alpha 90.00
_cell_angle_beta 107.620(7)
_cell_angle_gamma 90.00
_cell_formula_units_Z 2
_cell_length_a 9.523(4)
_cell_length_b 14.625(6)
_cell_length_c 11.240(5)
_cell_measurement_temperature 298(2)
_cell_volume 1492.0(11)
_computing_structure_refinement 'SHELXL-97 (Sheldrick, 1997)'
_computing_structure_solution 'SHELXS-97 (Sheldrick, 1990)'
_diffrn_ambient_temperature 298(2)
_diffrn_measured_fraction_theta_full 0.996
_diffrn_measured_fraction_theta_max 0.996
_diffrn_measurement_device_type 'Bruker SMART APEX CCD'
_diffrn_measurement_method '\f scans'
_diffrn_radiation_monochromator graphite
_diffrn_radiation_probe x-ray
_diffrn_radiation_type MoK\a
_diffrn_radiation_wavelength 0.71073
_diffrn_reflns_av_R_equivalents 0.0365
_diffrn_reflns_av_sigmaI/netI 0.0395
_diffrn_reflns_limit_h_max 10
_diffrn_reflns_limit_h_min -11
_diffrn_reflns_limit_k_max 17
_diffrn_reflns_limit_k_min -10
_diffrn_reflns_limit_l_max 13
_diffrn_reflns_limit_l_min -13
_diffrn_reflns_number 7569
_diffrn_reflns_theta_full 25.68
_diffrn_reflns_theta_max 25.68
_diffrn_reflns_theta_min 2.24
_diffrn_source 'fine-focus sealed tube'
_exptl_absorpt_coefficient_mu 29.657
_exptl_absorpt_correction_T_max 0.4699
_exptl_absorpt_correction_T_min 0.1554
_exptl_absorpt_correction_type multi-scan
_exptl_absorpt_process_details SADABS
_exptl_crystal_colour yellow
_exptl_crystal_density_diffrn 4.842
_exptl_crystal_density_method 'not measured'
_exptl_crystal_description block
_exptl_crystal_F_000 1872
_exptl_crystal_size_max 0.10
_exptl_crystal_size_mid 0.07
_exptl_crystal_size_min 0.03
_refine_diff_density_max 2.192
_refine_diff_density_min -1.320
_refine_diff_density_rms 0.252
_refine_ls_extinction_coef 0.00050(4)
_refine_ls_extinction_expression Fc^*^=kFc[1+0.001xFc^2^\l^3^/sin(2\q)]^-1/4^
_refine_ls_extinction_method SHELXL
_refine_ls_goodness_of_fit_ref 0.971
_refine_ls_matrix_type full
_refine_ls_number_parameters 167
_refine_ls_number_reflns 2828
_refine_ls_number_restraints 0
_refine_ls_restrained_S_all 0.971
_refine_ls_R_factor_all 0.0336
_refine_ls_R_factor_gt 0.0255
_refine_ls_shift/su_max 0.001
_refine_ls_shift/su_mean 0.000
_refine_ls_structure_factor_coef Fsqd
_refine_ls_weighting_details 'calc w=1/[\s^2^(Fo^2^)+(0.0323P)^2^+0.0000P] where P=(Fo^2^+2Fc^2^)/3'
_refine_ls_weighting_scheme calc
_refine_ls_wR_factor_gt 0.0580
_refine_ls_wR_factor_ref 0.0598
_reflns_number_gt 2368
_reflns_number_total 2828
_reflns_threshold_expression >2sigma(I)
_cod_data_source_file ic802178q_si_001_1.cif
_cod_data_source_block compound2
_cod_original_sg_symbol_H-M 'P 21/c'
_cod_database_code 4301616

loop_
_symmetry_equiv_pos_as_xyz
'x, y, z'
'-x, y+1/2, -z+1/2'
'-x, -y, -z'
'x, -y-1/2, z-1/2'

loop_
_atom_site_label
_atom_site_type_symbol
_atom_site_fract_x
_atom_site_fract_y
_atom_site_fract_z
_atom_site_U_iso_or_equiv
_atom_site_adp_type
_atom_site_occupancy
_atom_site_symmetry_multiplicity
_atom_site_calc_flag
_atom_site_refinement_flags
_atom_site_disorder_assembly
_atom_site_disorder_group
Re1 Re 0.64090(4) 0.44286(2) 0.12452(3) 0.02266(11) Uani 1 1 d . . .
Re2 Re 0.38982(4) 0.39607(2) -0.02720(3) 0.02344(10) Uani 1 1 d . . .
Re3 Re 0.40884(4) 0.53811(2) 0.11306(3) 0.02366(11) Uani 1 1 d . . .
Cs1 Cs 1.0000 0.5000 0.5000 0.0382(2) Uani 1 2 d S . .
Cs2 Cs 1.05752(7) 0.29207(5) 0.16247(6) 0.04848(18) Uani 1 1 d . . .
Cs3 Cs 0.5000 0.5000 0.5000 0.0786(4) Uani 1 2 d S . .
S1 S 0.6129(3) 0.31488(15) -0.0134(2) 0.0321(5) Uani 1 1 d . . .
S2 S 0.4442(3) 0.38436(15) 0.19592(19) 0.0314(5) Uani 1 1 d . . .
S3 S 0.6507(2) 0.57963(15) 0.24671(19) 0.0297(5) Uani 1 1 d . . .
S4 S 0.8195(2) 0.50839(16) 0.0364(2) 0.0313(5) Uani 1 1 d . . .
O11 O 0.8084(7) 0.3833(4) 0.2674(5) 0.0336(15) Uani 1 1 d . . .
O12 O 0.9053(8) 0.2772(5) 0.4074(7) 0.058(2) Uani 1 1 d . . .
O21 O 0.2595(7) 0.2780(4) -0.0666(6) 0.0412(16) Uani 1 1 d . . .
O22 O 0.2345(8) 0.1289(4) -0.0673(6) 0.0456(17) Uani 1 1 d . . .
O31 O 0.3156(7) 0.5807(5) 0.2493(6) 0.0407(15) Uani 1 1 d . . .
O32 O 0.1431(9) 0.6112(5) 0.3357(7) 0.060(2) Uani 1 1 d . . .
C1 C 0.8048(11) 0.3106(7) 0.3267(9) 0.045(3) Uani 1 1 d . . .
H1 H 0.7154 0.2796 0.3060 0.054 Uiso 1 1 calc R . .
C2 C 0.2943(12) 0.2002(7) -0.0275(10) 0.048(3) Uani 1 1 d . . .
H2 H 0.3775 0.1957 0.0418 0.057 Uiso 1 1 calc R . .
C3 C 0.1819(11) 0.5908(7) 0.2461(9) 0.044(2) Uani 1 1 d . . .
H3 H 0.1094 0.5820 0.1702 0.053 Uiso 1 1 calc R . .

loop_
_atom_site_aniso_label
_atom_site_aniso_U_11
_atom_site_aniso_U_22
_atom_site_aniso_U_33
_atom_site_aniso_U_23
_atom_site_aniso_U_13
_atom_site_aniso_U_12
Re1 0.02061(19) 0.0278(2) 0.01954(17) 0.00148(13) 0.00608(13) 0.00028(14)
Re2 0.02184(19) 0.02622(19) 0.02225(17) -0.00039(13) 0.00667(13) -0.00276(14)
Re3 0.02272(19) 0.0306(2) 0.01962(17) -0.00088(13) 0.00938(14) 0.00101(14)
Cs1 0.0385(5) 0.0399(5) 0.0378(4) -0.0012(4) 0.0142(4) 0.0014(4)
Cs2 0.0417(4) 0.0615(4) 0.0409(3) -0.0092(3) 0.0105(3) -0.0042(3)
Cs3 0.0693(8) 0.1252(10) 0.0324(5) 0.0103(6) 0.0019(5) -0.0454(7)
S1 0.0356(13) 0.0303(12) 0.0318(11) -0.0021(9) 0.0122(10) 0.0051(10)
S2 0.0298(12) 0.0404(13) 0.0247(10) 0.0069(9) 0.0095(9) -0.0015(10)
S3 0.0303(12) 0.0360(12) 0.0220(10) -0.0033(9) 0.0064(9) -0.0001(10)
S4 0.0203(11) 0.0410(13) 0.0330(11) -0.0004(10) 0.0087(9) -0.0024(10)
O11 0.026(3) 0.038(3) 0.030(3) 0.014(3) -0.003(3) -0.005(3)
O12 0.043(4) 0.073(5) 0.051(4) 0.027(4) 0.003(4) 0.005(4)
O21 0.033(4) 0.026(3) 0.057(4) 0.000(3) 0.002(3) -0.009(3)
O22 0.042(4) 0.029(4) 0.062(4) 0.004(3) 0.011(3) -0.007(3)
O31 0.032(4) 0.062(4) 0.031(3) -0.003(3) 0.014(3) 0.006(3)
O32 0.074(6) 0.067(5) 0.059(5) -0.001(4) 0.048(4) 0.014(4)
C1 0.037(6) 0.053(7) 0.045(6) 0.011(5) 0.012(5) -0.002(5)
C2 0.049(7) 0.041(6) 0.049(6) 0.003(5) 0.009(5) -0.008(5)
C3 0.037(6) 0.060(7) 0.039(5) -0.001(5) 0.018(5) 0.000(5)

loop_
_atom_type_symbol
_atom_type_description
_atom_type_scat_dispersion_real
_atom_type_scat_dispersion_imag
_atom_type_scat_source
C C 0.0033 0.0016 'International Tables Vol C Tables 4.2.6.8 and 6.1.1.4'
H H 0.0000 0.0000 'International Tables Vol C Tables 4.2.6.8 and 6.1.1.4'
Cs Cs -0.3680 2.1192 'International Tables Vol C Tables 4.2.6.8 and 6.1.1.4'
O O 0.0106 0.0060 'International Tables Vol C Tables 4.2.6.8 and 6.1.1.4'
Re Re -1.0185 7.2310 'International Tables Vol C Tables 4.2.6.8 and 6.1.1.4'
S S 0.1246 0.1234 'International Tables Vol C Tables 4.2.6.8 and 6.1.1.4'

loop_
_geom_angle_atom_site_label_1
_geom_angle_atom_site_label_2
_geom_angle_atom_site_label_3
_geom_angle
_geom_angle_site_symmetry_1
_geom_angle_site_symmetry_3
_geom_angle_publ_flag
Re2 Re1 Re2 89.91(2) . 3_665 ?
Re2 Re1 Re3 60.00(2) 3_665 . ?
Re2 Re1 Re3 60.04(2) . 3_665 ?
Re2 Re1 Re3 60.07(3) . . ?
Re2 Re1 Re3 60.043(15) 3_665 3_665 ?
Re2 Re1 Cs2 118.53(2) 3_665 . ?
Re2 Re1 Cs2 123.70(3) . . ?
Re3 Re1 Re3 90.225(16) 3_665 . ?
Re3 Re1 Cs2 91.817(16) 3_665 . ?
Re3 Re1 Cs2 176.227(16) . . ?
S1 Re1 Re2 57.59(6) . . ?
S1 Re1 Re2 117.64(6) . 3_665 ?
S1 Re1 Re3 57.63(6) . 3_665 ?
S1 Re1 Re3 117.64(6) . . ?
S1 Re1 Cs2 66.13(6) . . ?
S1 Re1 S2 89.59(8) . . ?
S1 Re1 S3 174.21(7) . . ?
S1 Re1 S4 89.92(8) . . ?
S2 Re1 Re2 57.71(6) . . ?
S2 Re1 Re2 117.82(6) . 3_665 ?
S2 Re1 Re3 57.85(6) . . ?
S2 Re1 Re3 117.74(5) . 3_665 ?
S2 Re1 Cs2 123.62(6) . . ?
S2 Re1 S3 90.27(8) . . ?
S2 Re1 S4 174.36(7) . . ?
S3 Re1 Re2 57.55(6) . 3_665 ?
S3 Re1 Re2 117.76(5) . . ?
S3 Re1 Re3 57.73(5) . . ?
S3 Re1 Re3 117.57(6) . 3_665 ?
S3 Re1 Cs2 118.50(5) . . ?
S4 Re1 Re2 57.70(6) . 3_665 ?
S4 Re1 Re2 117.57(6) . . ?
S4 Re1 Re3 57.56(5) . 3_665 ?
S4 Re1 Re3 117.68(6) . . ?
S4 Re1 Cs2 61.09(6) . . ?
S4 Re1 S3 89.64(8) . . ?
O11 Re1 Re2 132.24(16) . 3_665 ?
O11 Re1 Re2 137.84(16) . . ?
O11 Re1 Re3 134.52(18) . 3_665 ?
O11 Re1 Re3 135.12(18) . . ?
O11 Re1 Cs2 42.70(18) . . ?
O11 Re1 S1 94.69(18) . . ?
O11 Re1 S2 94.93(18) . . ?
O11 Re1 S3 91.09(17) . . ?
O11 Re1 S4 90.71(18) . . ?
Re1 Re2 Re1 90.09(2) . 3_665 ?
Re1 Re2 Re3 60.09(3) 3_665 . ?
Re1 Re2 Re3 60.14(3) . 3_665 ?
Re1 Re2 Re3 60.112(19) 3_665 3_665 ?
Re1 Re2 Re3 60.127(19) . . ?
Re3 Re2 Re3 90.31(3) 3_665 . ?
S1 Re2 Re1 57.42(6) . . ?
S1 Re2 Re1 117.69(6) . 3_665 ?
S1 Re2 Re3 57.62(6) . 3_665 ?
S1 Re2 Re3 117.53(6) . . ?
S1 Re2 S2 89.47(8) . . ?
S1 Re2 S3 90.19(7) . 3_665 ?
S1 Re2 S4 174.17(8) . 3_665 ?
S2 Re2 Re1 57.67(6) . . ?
S2 Re2 Re1 117.91(6) . 3_665 ?
S2 Re2 Re3 57.85(6) . . ?
S2 Re2 Re3 117.79(6) . 3_665 ?
S2 Re2 S4 90.00(8) . 3_665 ?
S3 Re2 Re1 57.80(5) 3_665 3_665 ?
S3 Re2 Re1 117.95(6) 3_665 . ?
S3 Re2 Re3 57.84(6) 3_665 3_665 ?
S3 Re2 Re3 117.86(6) 3_665 . ?
S3 Re2 S2 174.69(8) 3_665 . ?
S3 Re2 S4 89.80(7) 3_665 3_665 ?
S4 Re2 Re1 57.70(6) 3_665 3_665 ?
S4 Re2 Re1 117.68(6) 3_665 . ?
S4 Re2 Re3 57.58(5) 3_665 . ?
S4 Re2 Re3 117.79(6) 3_665 3_665 ?
O21 Re2 Re1 132.88(17) . 3_665 ?
O21 Re2 Re1 137.01(17) . . ?
O21 Re2 Re3 133.53(19) . 3_665 ?
O21 Re2 Re3 136.08(19) . . ?
O21 Re2 S1 93.57(19) . . ?
O21 Re2 S2 95.06(19) . . ?
O21 Re2 S3 90.25(19) . 3_665 ?
O21 Re2 S4 92.26(19) . 3_665 ?
Re1 Re3 Re1 89.775(16) 3_665 . ?
Re1 Re3 Cs3 88.354(13) . . ?
Re1 Re3 Cs3 178.065(14) 3_665 . ?
Re2 Re3 Re1 59.82(2) 3_665 3_665 ?
Re2 Re3 Re1 59.87(2) . 3_665 ?
Re2 Re3 Re1 59.88(3) 3_665 . ?
Re2 Re3 Re1 59.801(19) . . ?
Re2 Re3 Re2 89.69(3) 3_665 . ?
Re2 Re3 Cs3 118.64(2) . . ?
Re2 Re3 Cs3 119.48(2) 3_665 . ?
S1 Re3 Re1 57.24(5) 3_665 3_665 ?
S1 Re3 Re1 117.23(6) 3_665 . ?
S1 Re3 Re2 57.39(6) 3_665 3_665 ?
S1 Re3 Re2 117.07(6) 3_665 . ?
S1 Re3 Cs3 124.18(5) 3_665 . ?
S1 Re3 S2 173.43(8) 3_665 . ?
S1 Re3 S3 89.80(8) 3_665 . ?
S1 Re3 S4 89.73(8) 3_665 3_665 ?
S2 Re3 Re1 57.45(6) . . ?
S2 Re3 Re1 117.33(5) . 3_665 ?
S2 Re3 Re2 57.49(6) . . ?
S2 Re3 Re2 117.30(6) . 3_665 ?
S2 Re3 Cs3 61.15(5) . . ?
S3 Re3 Re1 57.60(6) . . ?
S3 Re3 Re1 117.26(5) . 3_665 ?
S3 Re3 Re2 57.46(6) . 3_665 ?
S3 Re3 Re2 117.36(6) . . ?
S3 Re3 Cs3 62.02(5) . . ?
S3 Re3 S2 89.94(8) . . ?
S4 Re3 Re1 57.65(6) 3_665 3_665 ?
S4 Re3 Re1 117.43(6) 3_665 . ?
S4 Re3 Re2 57.66(6) 3_665 . ?
S4 Re3 Re2 117.44(6) 3_665 3_665 ?
S4 Re3 Cs3 122.95(6) 3_665 . ?
S4 Re3 S2 89.83(8) 3_665 . ?
S4 Re3 S3 173.84(8) 3_665 . ?
O31 Re3 Re1 132.29(17) . . ?
O31 Re3 Re1 137.91(18) . 3_665 ?
O31 Re3 Re2 133.91(18) . 3_665 ?
O31 Re3 Re2 136.26(18) . . ?
O31 Re3 Cs3 43.97(17) . . ?
O31 Re3 S1 94.55(19) . 3_665 ?
O31 Re3 S2 92.02(19) . . ?
O31 Re3 S3 90.34(19) . . ?
O31 Re3 S4 95.82(19) . 3_665 ?
S3 Cs1 S3 180.0 3_766 . ?
O11 Cs1 S3 53.40(11) . . ?
O11 Cs1 S3 53.40(11) 3_766 3_766 ?
O11 Cs1 S3 126.60(11) . 3_766 ?
O11 Cs1 S3 126.60(11) 3_766 . ?
O11 Cs1 O11 180.000(1) . 3_766 ?
O11 Cs1 O12 38.46(14) . . ?
O11 Cs1 O12 38.46(14) 3_766 3_766 ?
O11 Cs1 O12 141.54(14) . 3_766 ?
O11 Cs1 O12 141.54(14) 3_766 . ?
O11 Cs1 C1 20.54(17) . . ?
O11 Cs1 C1 20.54(17) 3_766 3_766 ?
O11 Cs1 C1 159.46(17) . 3_766 ?
O11 Cs1 C1 159.46(17) 3_766 . ?
O12 Cs1 S3 88.52(12) . . ?
O12 Cs1 S3 88.52(12) 3_766 3_766 ?
O12 Cs1 S3 91.48(12) . 3_766 ?
O12 Cs1 S3 91.48(12) 3_766 . ?
O12 Cs1 O12 180.000(1) . 3_766 ?
O12 Cs1 C1 19.68(17) . . ?
O12 Cs1 C1 19.68(17) 3_766 3_766 ?
O12 Cs1 C1 160.32(17) 3_766 . ?
O12 Cs1 C1 160.32(18) . 3_766 ?
O22 Cs1 S3 59.00(13) 2_655 . ?
O22 Cs1 S3 59.00(13) 4_666 3_766 ?
O22 Cs1 S3 121.00(13) 2_655 3_766 ?
O22 Cs1 S3 121.00(13) 4_666 . ?
O22 Cs1 O11 75.93(17) 2_655 3_766 ?
O22 Cs1 O11 75.93(17) 4_666 . ?
O22 Cs1 O11 104.07(17) 2_655 . ?
O22 Cs1 O11 104.07(17) 4_666 3_766 ?
O22 Cs1 O12 60.52(17) 2_655 3_766 ?
O22 Cs1 O12 60.52(17) 4_666 . ?
O22 Cs1 O12 119.48(18) 2_655 . ?
O22 Cs1 O12 119.48(18) 4_666 3_766 ?
O22 Cs1 O22 180.000(1) 2_655 4_666 ?
O22 Cs1 C1 72.4(2) 2_655 3_766 ?
O22 Cs1 C1 72.4(2) 4_666 . ?
O22 Cs1 C1 107.6(2) 2_655 . ?
O22 Cs1 C1 107.6(2) 4_666 3_766 ?
O32 Cs1 S3 80.59(16) 1_655 . ?
O32 Cs1 S3 80.59(16) 3_666 3_766 ?
O32 Cs1 S3 99.41(16) 1_655 3_766 ?
O32 Cs1 S3 99.41(16) 3_666 . ?
O32 Cs1 O11 87.80(19) 1_655 3_766 ?
O32 Cs1 O11 87.80(19) 3_666 . ?
O32 Cs1 O11 92.20(19) 1_655 . ?
O32 Cs1 O11 92.20(19) 3_666 3_766 ?
O32 Cs1 O12 63.85(18) 1_655 3_766 ?
O32 Cs1 O12 63.85(18) 3_666 . ?
O32 Cs1 O12 116.15(18) 1_655 . ?
O32 Cs1 O12 116.15(18) 3_666 3_766 ?
O32 Cs1 O22 72.53(19) 1_655 4_666 ?
O32 Cs1 O22 72.53(19) 3_666 2_655 ?
O32 Cs1 O22 107.47(19) 1_655 2_655 ?
O32 Cs1 O22 107.47(19) 3_666 4_666 ?
O32 Cs1 O32 180.000(1) 3_666 1_655 ?
O32 Cs1 C1 70.4(2) 1_655 3_766 ?
O32 Cs1 C1 70.4(2) 3_666 . ?
O32 Cs1 C1 109.6(2) 1_655 . ?
O32 Cs1 C1 109.6(2) 3_666 3_766 ?
C1 Cs1 S3 68.90(16) . . ?
C1 Cs1 S3 68.90(16) 3_766 3_766 ?
C1 Cs1 S3 111.10(16) . 3_766 ?
C1 Cs1 S3 111.10(16) 3_766 . ?
C1 Cs1 C1 180.000(1) . 3_766 ?
S2 Cs2 S4 100.69(5) 1_655 . ?
O11 Cs2 S2 127.38(11) . 1_655 ?
O11 Cs2 S4 52.34(10) . . ?
O11 Cs2 O12 38.04(15) . . ?
O11 Cs2 O21 151.52(13) . 1_655 ?
O11 Cs2 O32 80.63(17) . 2_645 ?
O11 Cs2 C1 21.37(18) . . ?
O11 Cs2 C2 86.9(2) . 4_666 ?
O11 Cs2 C2 167.79(19) . 1_655 ?
O12 Cs2 S2 124.17(13) . 1_655 ?
O12 Cs2 S2 112.85(16) 4_565 1_655 ?
O12 Cs2 S4 90.16(12) . . ?
O12 Cs2 S4 82.29(15) 4_565 . ?
O12 Cs2 O11 107.14(18) 4_565 . ?
O12 Cs2 O12 122.9(2) 4_565 . ?
O12 Cs2 O21 60.54(18) 4_565 1_655 ?
O12 Cs2 O21 141.01(19) 4_565 4_666 ?
O12 Cs2 O21 170.42(15) . 1_655 ?
O12 Cs2 O22 177.1(2) 4_565 4_666 ?
O12 Cs2 O32 67.3(2) 4_565 2_645 ?
O12 Cs2 C1 109.1(2) 4_565 . ?
O12 Cs2 C2 61.1(2) . 4_666 ?
O12 Cs2 C2 62.3(2) 4_565 1_655 ?
O12 Cs2 C2 152.1(2) . 1_655 ?
O12 Cs2 C2 160.3(2) 4_565 4_666 ?
O21 Cs2 S2 52.72(10) 1_655 1_655 ?
O21 Cs2 S2 74.91(13) 4_666 1_655 ?
O21 Cs2 S4 99.30(10) 1_655 . ?
O21 Cs2 S4 135.48(11) 4_666 . ?
O21 Cs2 O11 94.57(16) 4_666 . ?
O21 Cs2 O12 60.50(17) 4_666 . ?
O21 Cs2 O21 110.82(17) 4_666 1_655 ?
O21 Cs2 O32 85.40(18) 4_666 2_645 ?
O21 Cs2 C1 80.4(2) 4_666 . ?
O21 Cs2 C2 18.88(16) 1_655 1_655 ?
O21 Cs2 C2 20.29(18) 4_666 4_666 ?
O21 Cs2 C2 97.6(2) 4_666 1_655 ?
O22 Cs2 S2 64.32(14) 4_666 1_655 ?
O22 Cs2 S4 97.62(12) 4_666 . ?
O22 Cs2 O11 74.91(16) 4_666 . ?
O22 Cs2 O12 59.97(18) 4_666 . ?
O22 Cs2 O21 39.77(15) 4_666 4_666 ?
O22 Cs2 O21 116.70(16) 4_666 1_655 ?
O22 Cs2 O32 115.22(18) 4_666 2_645 ?
O22 Cs2 C1 73.6(2) 4_666 . ?
O22 Cs2 C2 115.4(2) 4_666 1_655 ?
O22 Cs2 C2 19.89(18) 4_666 4_666 ?
O32 Cs2 S2 146.21(15) 2_645 1_655 ?
O32 Cs2 S4 112.49(15) 2_645 . ?
O32 Cs2 O12 63.93(18) 2_645 . ?
O32 Cs2 O21 113.08(15) 2_645 1_655 ?
O32 Cs2 C1 63.7(2) 2_645 . ?
O32 Cs2 C2 99.5(2) 2_645 1_655 ?
O32 Cs2 C2 102.7(2) 2_645 4_666 ?
C1 Cs2 S2 136.32(17) . 1_655 ?
C1 Cs2 S4 73.05(16) . . ?
C1 Cs2 O12 19.99(18) . . ?
C1 Cs2 O21 168.40(19) . 1_655 ?
C1 Cs2 C2 79.1(3) . 4_666 ?
C1 Cs2 C2 163.2(2) . 1_655 ?
C2 Cs2 S2 57.47(16) 1_655 1_655 ?
C2 Cs2 S2 65.46(19) 4_666 1_655 ?
C2 Cs2 S4 117.36(17) 4_666 . ?
C2 Cs2 S4 117.54(16) 1_655 . ?
C2 Cs2 O21 112.4(2) 4_666 1_655 ?
C2 Cs2 C2 104.8(3) 4_666 1_655 ?
S2 Cs3 S2 180.0 3_666 . ?
S2 Cs3 O32 83.51(12) . . ?
S2 Cs3 O32 83.51(12) 3_666 3_666 ?
S2 Cs3 O32 96.49(12) . 3_666 ?
S2 Cs3 O32 96.49(12) 3_666 . ?
S2 Cs3 C3 66.38(16) . . ?
S2 Cs3 C3 66.38(16) 3_666 3_666 ?
S2 Cs3 C3 113.62(16) . 3_666 ?
S2 Cs3 C3 113.62(16) 3_666 . ?
O22 Cs3 S2 67.27(14) 2_655 3_666 ?
O22 Cs3 S2 67.27(14) 4_566 . ?
O22 Cs3 S2 112.73(14) 2_655 . ?
O22 Cs3 S2 112.73(14) 4_566 3_666 ?
O22 Cs3 O22 180.00(18) 4_566 2_655 ?
O22 Cs3 O31 79.02(18) 2_655 3_666 ?
O22 Cs3 O31 79.02(18) 4_566 . ?
O22 Cs3 O31 100.98(18) 2_655 . ?
O22 Cs3 O31 100.98(18) 4_566 3_666 ?
O22 Cs3 O32 65.39(17) 2_655 3_666 ?
O22 Cs3 O32 65.39(17) 4_566 . ?
O22 Cs3 O32 114.61(17) 2_655 . ?
O22 Cs3 O32 114.61(17) 4_566 3_666 ?
O22 Cs3 C2 19.9(2) 2_655 2_655 ?
O22 Cs3 C2 19.9(2) 4_566 4_566 ?
O22 Cs3 C2 160.1(2) 2_655 4_566 ?
O22 Cs3 C2 160.1(2) 4_566 2_655 ?
O22 Cs3 C3 67.1(2) 2_655 3_666 ?
O22 Cs3 C3 67.1(2) 4_566 . ?
O22 Cs3 C3 112.9(2) 2_655 . ?
O22 Cs3 C3 112.9(2) 4_566 3_666 ?
O31 Cs3 S2 56.36(12) . . ?
O31 Cs3 S2 56.36(12) 3_666 3_666 ?
O31 Cs3 S2 123.64(12) . 3_666 ?
O31 Cs3 S2 123.64(12) 3_666 . ?
O31 Cs3 O31 180.000(1) 3_666 . ?
O31 Cs3 O32 36.14(16) . . ?
O31 Cs3 O32 36.14(16) 3_666 3_666 ?
O31 Cs3 O32 143.86(16) . 3_666 ?
O31 Cs3 O32 143.86(16) 3_666 . ?
O31 Cs3 C2 84.7(2) . 2_655 ?
O31 Cs3 C2 84.7(2) 3_666 4_566 ?
O31 Cs3 C2 95.3(2) . 4_566 ?
O31 Cs3 C2 95.3(2) 3_666 2_655 ?
O31 Cs3 C3 18.59(19) . . ?
O31 Cs3 C3 18.59(19) 3_666 3_666 ?
O31 Cs3 C3 161.41(19) . 3_666 ?
O31 Cs3 C3 161.41(19) 3_666 . ?
O32 Cs3 O32 180.000(1) 3_666 . ?
O32 Cs3 C3 18.73(17) . . ?
O32 Cs3 C3 18.73(17) 3_666 3_666 ?
O32 Cs3 C3 161.27(17) . 3_666 ?
O32 Cs3 C3 161.27(17) 3_666 . ?
C2 Cs3 S2 67.35(18) 2_655 3_666 ?
C2 Cs3 S2 67.35(18) 4_566 . ?
C2 Cs3 S2 112.65(18) 2_655 . ?
C2 Cs3 S2 112.65(18) 4_566 3_666 ?
C2 Cs3 O32 85.3(2) 2_655 3_666 ?
C2 Cs3 O32 85.3(2) 4_566 . ?
C2 Cs3 O32 94.7(2) 2_655 . ?
C2 Cs3 O32 94.7(2) 4_566 3_666 ?
C2 Cs3 C2 180.000(1) 4_566 2_655 ?
C2 Cs3 C3 85.8(2) 2_655 3_666 ?
C2 Cs3 C3 85.8(2) 4_566 . ?
C2 Cs3 C3 94.2(2) 2_655 . ?
C2 Cs3 C3 94.2(2) 4_566 3_666 ?
C3 Cs3 C3 180.000(1) 3_666 . ?
Re1 S1 Re2 64.99(6) . . ?
Re1 S1 Re3 65.13(7) . 3_665 ?
Re1 S1 Cs2 81.68(6) . . ?
Re2 S1 Re3 64.99(6) . 3_665 ?
Re2 S1 Cs2 146.64(8) . . ?
Re3 S1 Cs2 103.17(7) 3_665 . ?
Re1 S2 Re2 64.61(6) . . ?
Re1 S2 Re3 64.71(6) . . ?
Re1 S2 Cs2 156.07(8) . 1_455 ?
Re1 S2 Cs3 103.68(7) . . ?
Re2 S2 Re3 64.65(5) . . ?
Re2 S2 Cs2 91.47(6) . 1_455 ?
Re2 S2 Cs3 148.63(9) . . ?
Re3 S2 Cs2 105.80(7) . 1_455 ?
Re3 S2 Cs3 83.99(7) . . ?
Cs3 S2 Cs2 96.70(5) . 1_455 ?
Re1 S3 Re3 64.67(5) . . ?
Re1 S3 Cs1 92.64(7) . . ?
Re1 S3 Cs2 132.76(8) . 2_755 ?
Re1 S3 Cs3 102.56(7) . . ?
Re2 S3 Re1 64.66(6) 3_665 . ?
Re2 S3 Re3 64.69(5) 3_665 . ?
Re2 S3 Cs1 129.66(8) 3_665 . ?
Re2 S3 Cs2 91.70(6) 3_665 2_755 ?
Re2 S3 Cs3 147.91(8) 3_665 . ?
Re3 S3 Cs1 146.34(8) . . ?
Re3 S3 Cs2 142.62(8) . 2_755 ?
Re3 S3 Cs3 83.21(7) . . ?
Cs1 S3 Cs2 71.03(4) . 2_755 ?
Cs3 S3 Cs1 77.73(5) . . ?
Cs3 S3 Cs2 115.79(5) . 2_755 ?
Re1 S4 Cs2 86.15(7) . . ?
Re1 S4 Cs2 150.38(8) . 3_765 ?
Re2 S4 Re1 64.60(6) 3_665 . ?
Re2 S4 Cs2 86.12(7) 3_665 3_765 ?
Re2 S4 Cs2 150.21(8) 3_665 . ?
Re3 S4 Re1 64.79(6) 3_665 . ?
Re3 S4 Re2 64.76(6) 3_665 3_665 ?
Re3 S4 Cs2 99.73(7) 3_665 3_765 ?
Re3 S4 Cs2 109.09(8) 3_665 . ?
Cs2 S4 Cs2 123.40(6) . 3_765 ?
Re1 O11 Cs1 121.5(2) . . ?
Re1 O11 Cs2 111.5(2) . . ?
Cs1 O11 Cs2 102.61(17) . . ?
C1 O11 Re1 128.6(6) . . ?
C1 O11 Cs1 96.8(6) . . ?
C1 O11 Cs2 89.1(6) . . ?
Cs1 O12 Cs2 92.64(18) . . ?
Cs2 O12 Cs1 91.4(2) 4_566 . ?
Cs2 O12 Cs2 125.8(2) 4_566 . ?
C1 O12 Cs1 85.4(6) . . ?
C1 O12 Cs2 78.8(6) . . ?
C1 O12 Cs2 155.3(7) . 4_566 ?
Re2 O21 Cs2 102.1(2) . 1_455 ?
Re2 O21 Cs2 127.2(3) . 4_465 ?
Cs2 O21 Cs2 113.02(18) 4_465 1_455 ?
C2 O21 Re2 127.6(6) . . ?
C2 O21 Cs2 86.7(6) . 1_455 ?
C2 O21 Cs2 93.6(6) . 4_465 ?
Cs1 O22 Cs2 103.48(19) 2_645 4_465 ?
Cs3 O22 Cs1 99.38(18) 2_645 2_645 ?
Cs3 O22 Cs2 127.9(2) 2_645 4_465 ?
C2 O22 Cs1 135.2(7) . 2_645 ?
C2 O22 Cs2 95.4(6) . 4_465 ?
C2 O22 Cs3 100.3(7) . 2_645 ?
Re3 O31 Cs3 107.9(2) . . ?
C3 O31 Re3 131.3(6) . . ?
C3 O31 Cs3 111.1(6) . . ?
Cs1 O32 Cs2 93.33(19) 1_455 2_655 ?
Cs1 O32 Cs3 88.57(18) 1_455 . ?
Cs2 O32 Cs3 143.1(2) 2_655 . ?
C3 O32 Cs1 132.3(7) . 1_455 ?
C3 O32 Cs2 122.1(7) . 2_655 ?
C3 O32 Cs3 80.9(6) . . ?
Cs2 C1 Cs1 91.2(2) . . ?
O11 C1 Cs1 62.7(5) . . ?
O11 C1 Cs2 69.5(5) . . ?
O12 C1 Cs1 75.0(6) . . ?
O12 C1 Cs2 81.2(6) . . ?
O12 C1 O11 126.7(10) . . ?
Cs2 C2 Cs2 103.5(3) 4_465 1_455 ?
Cs3 C2 Cs2 106.7(3) 2_645 4_465 ?
Cs3 C2 Cs2 131.5(3) 2_645 1_455 ?
O21 C2 Cs2 66.1(5) . 4_465 ?
O21 C2 Cs2 74.4(6) . 1_455 ?
O21 C2 Cs3 153.3(8) . 2_645 ?
O22 C2 Cs2 64.7(6) . 4_465 ?
O22 C2 Cs2 102.8(7) . 1_455 ?
O22 C2 Cs3 59.8(6) . 2_645 ?
O22 C2 O21 128.4(10) . . ?
O31 C3 Cs3 50.3(5) . . ?
O32 C3 Cs3 80.4(6) . . ?
O32 C3 O31 124.1(10) . . ?

loop_
_geom_bond_atom_site_label_1
_geom_bond_atom_site_label_2
_geom_bond_distance
_geom_bond_site_symmetry_2
_geom_bond_publ_flag
Re1 Re2 2.5739(9) . ?
Re1 Re2 2.5764(10) 3_665 ?
Re1 Re3 2.5824(10) . ?
Re1 Re3 2.5821(12) 3_665 ?
Re1 Cs2 4.4454(17) . ?
Re1 S1 2.393(2) . ?
Re1 S2 2.407(2) . ?
Re1 S3 2.412(2) . ?
Re1 S4 2.411(2) . ?
Re1 O11 2.081(5) . ?
Re2 Re1 2.5764(10) 3_665 ?
Re2 Re3 2.5796(9) 3_665 ?
Re2 Re3 2.5809(9) . ?
Re2 S1 2.398(2) . ?
Re2 S2 2.409(2) . ?
Re2 S3 2.406(2) 3_665 ?
Re2 S4 2.411(2) 3_665 ?
Re2 O21 2.095(6) . ?
Re3 Re1 2.5821(12) 3_665 ?
Re3 Re2 2.5796(9) 3_665 ?
Re3 Cs3 4.2065(19) . ?
Re3 S1 2.404(2) 3_665 ?
Re3 S2 2.418(2) . ?
Re3 S3 2.416(2) . ?
Re3 S4 2.409(2) 3_665 ?
Re3 O31 2.084(6) . ?
Cs1 S3 3.846(2) . ?
Cs1 S3 3.846(2) 3_766 ?
Cs1 O11 3.192(6) . ?
Cs1 O11 3.192(6) 3_766 ?
Cs1 O12 3.456(8) . ?
Cs1 O12 3.456(8) 3_766 ?
Cs1 O22 3.183(7) 2_655 ?
Cs1 O22 3.183(7) 4_666 ?
Cs1 O32 3.072(7) 1_655 ?
Cs1 O32 3.072(7) 3_666 ?
Cs1 C1 3.567(10) . ?
Cs1 C1 3.567(10) 3_766 ?
Cs2 S2 3.832(3) 1_655 ?
Cs2 S4 3.900(3) . ?
Cs2 O11 3.240(7) . ?
Cs2 O12 2.972(7) 4_565 ?
Cs2 O12 3.484(8) . ?
Cs2 O21 3.237(6) 4_666 ?
Cs2 O21 3.656(7) 1_655 ?
Cs2 O22 3.210(7) 4_666 ?
Cs2 O32 3.267(7) 2_645 ?
Cs2 C1 3.458(10) . ?
Cs2 C2 3.533(10) 4_666 ?
Cs2 C2 3.789(12) 1_655 ?
Cs3 S2 3.705(3) . ?
Cs3 S2 3.705(3) 3_666 ?
Cs3 O22 3.060(7) 2_655 ?
Cs3 O22 3.060(7) 4_566 ?
Cs3 O31 3.069(6) . ?
Cs3 O31 3.069(6) 3_666 ?
Cs3 O32 3.716(8) . ?
Cs3 O32 3.716(8) 3_666 ?
Cs3 C2 3.484(11) 2_655 ?
Cs3 C2 3.484(11) 4_566 ?
Cs3 C3 3.721(10) . ?
Cs3 C3 3.721(10) 3_666 ?
S1 Re3 2.404(2) 3_665 ?
S2 Cs2 3.832(3) 1_455 ?
S3 Re2 2.406(2) 3_665 ?
S3 Cs2 4.086(3) 2_755 ?
S4 Re2 2.411(2) 3_665 ?
S4 Re3 2.409(2) 3_665 ?
S4 Cs2 4.058(3) 3_765 ?
O11 C1 1.260(10) . ?
O12 Cs2 2.972(7) 4_566 ?
O12 C1 1.205(11) . ?
O21 Cs2 3.237(6) 4_465 ?
O21 Cs2 3.656(7) 1_455 ?
O21 C2 1.228(11) . ?
O22 Cs1 3.183(7) 2_645 ?
O22 Cs2 3.210(7) 4_465 ?
O22 Cs3 3.060(7) 2_645 ?
O22 C2 1.208(11) . ?
O31 C3 1.272(11) . ?
O32 Cs1 3.072(7) 1_455 ?
O32 Cs2 3.267(7) 2_655 ?
O32 C3 1.210(11) . ?
C2 Cs2 3.533(10) 4_465 ?
C2 Cs2 3.789(12) 1_455 ?
C2 Cs3 3.484(11) 2_645 ?
